data_7228496
loop_
_publ_author_name
'Danylyuk, Oksana'

_publ_section_title
;
 Exploring cucurbit[6]uril-peptide interactions in the solid state:
 crystal structure of cucurbit[6]uril complexes with glycyl-containing
 dipeptides
;
_journal_name_full CrystEngComm
_journal_paper_doi 10.1039/C7CE00881C
_journal_year 2017
_chemical_absolute_configuration syn
_chemical_formula_sum 'C47 H50 N26 O29.5'
_chemical_formula_weight 1451.13
_chemical_name_common 'cucurbit[6]uril/Gly-Tyr exclusion complex'
_chemical_name_systematic
;
 ?
;
_space_group_crystal_system monoclinic
_space_group_IT_number 4
_space_group_name_Hall 'P 2yb'
_space_group_name_H-M_alt 'P 1 21 1'
_symmetry_space_group_name_Hall 'P 2yb'
_symmetry_space_group_name_H-M 'P 1 21 1'
_atom_sites_solution_hydrogens geom
_audit_creation_method SHELXL-2013
_audit_update_record
;
2017-05-05 deposited with the CCDC.
2017-06-15 downloaded from the CCDC.
;
_cell_angle_alpha 90
_cell_angle_beta 103.346(4)
_cell_angle_gamma 90
_cell_formula_units_Z 2
_cell_length_a 12.8204(14)
_cell_length_b 15.4423(9)
_cell_length_c 16.4045(11)
_cell_measurement_reflns_used 7568
_cell_measurement_temperature 100(2)
_cell_measurement_theta_max 27.3
_cell_measurement_theta_min 2.55
_cell_volume 3160.0(4)
_computing_cell_refinement 'Denzo and Scalepak (Otwinowski & Minor, 1997)'
_computing_data_collection 'Collect data collection software (Nonius B.V., 1998)'
_computing_data_reduction 'Denzo and Scalepak (Otwinowski & Minor, 1997)'
_computing_structure_refinement 'SHELXL-2013 (Sheldrick, 2013)'
_computing_structure_solution 'SHELXS-97 (Sheldrick, 1990)'
_diffrn_ambient_temperature 100(2)
_diffrn_detector_area_resol_mean 8.3
_diffrn_measured_fraction_theta_full 0.995
_diffrn_measured_fraction_theta_max 0.993
_diffrn_measurement_device_type KappaApexII
_diffrn_measurement_method '\w scans'
_diffrn_radiation_type MoK\a
_diffrn_radiation_wavelength 0.71073
_diffrn_reflns_av_R_equivalents 0.073
_diffrn_reflns_av_unetI/netI 0.0566
_diffrn_reflns_Laue_measured_fraction_full 0.995
_diffrn_reflns_Laue_measured_fraction_max 0.993
_diffrn_reflns_number 49148
_diffrn_reflns_point_group_measured_fraction_full 0.989
_diffrn_reflns_point_group_measured_fraction_max 0.964
_diffrn_reflns_theta_full 25.242
_diffrn_reflns_theta_max 28.982
_diffrn_reflns_theta_min 2.645
_diffrn_source 'fine-focus sealed tube'
_exptl_absorpt_coefficient_mu 0.129
_exptl_absorpt_correction_type none
_exptl_crystal_colour colourless
_exptl_crystal_density_diffrn 1.525
_exptl_crystal_description plate
_exptl_crystal_F_000 1500
_exptl_crystal_size_max 0.450
_exptl_crystal_size_mid 0.250
_exptl_crystal_size_min 0.100
_refine_diff_density_max 0.612
_refine_diff_density_min -0.407
_refine_diff_density_rms 0.078
_refine_ls_abs_structure_details
;
 Flack x determined using 4300 quotients [(I+)-(I-)]/[(I+)+(I-)]
 (Parsons and Flack (2004), Acta Cryst. A60, s61).
;
_refine_ls_abs_structure_Flack 0.0(7)
_refine_ls_extinction_method none
_refine_ls_goodness_of_fit_ref 1.111
_refine_ls_hydrogen_treatment constr
_refine_ls_matrix_type full
_refine_ls_number_parameters 1151
_refine_ls_number_reflns 16170
_refine_ls_number_restraints 323
_refine_ls_restrained_S_all 1.106
_refine_ls_R_factor_all 0.1223
_refine_ls_R_factor_gt 0.0807
_refine_ls_shift/su_max 0.000
_refine_ls_shift/su_mean 0.000
_refine_ls_structure_factor_coef Fsqd
_refine_ls_weighting_details 'w=1/[\s^2^(Fo^2^)+(0.0821P)^2^+4.1782P] where P=(Fo^2^+2Fc^2^)/3'
_refine_ls_weighting_scheme calc
_refine_ls_wR_factor_gt 0.1811
_refine_ls_wR_factor_ref 0.2098
_reflns_Friedel_coverage 0.875
_reflns_Friedel_fraction_full 0.982
_reflns_Friedel_fraction_max 0.933
_reflns_number_gt 11643
_reflns_number_total 16170
_reflns_threshold_expression 'I > 2\s(I)'
_cod_data_source_file c7ce00881c1.cif
_cod_data_source_block q6_mgcl2_glytyr2
_cod_original_cell_volume 3159.7(4)
_cod_original_formula_sum 'C47 H50 N26 O29.50'
_cod_database_code 7228496
_shelx_space_group_comment
;
The symmetry employed for this shelxl refinement is uniquely defined
by the following loop, which should always be used as a source of
symmetry information in preference to the above space-group names.
They are only intended as comments.
;
_shelx_estimated_absorpt_t_min 0.944
_shelx_estimated_absorpt_t_max 0.987
_shelxl_version_number 2013-3

loop_
_space_group_symop_operation_xyz
'x, y, z'
'-x, y+1/2, -z'

loop_
_atom_site_label
_atom_site_type_symbol
_atom_site_fract_x
_atom_site_fract_y
_atom_site_fract_z
_atom_site_U_iso_or_equiv
_atom_site_adp_type
_atom_site_occupancy
_atom_site_site_symmetry_order
_atom_site_calc_flag
_atom_site_refinement_flags_posn
_atom_site_refinement_flags_adp
_atom_site_refinement_flags_occupancy
_atom_site_disorder_assembly
_atom_site_disorder_group
O10 O 0.1552(4) 0.4984(3) 0.4695(3) 0.0338(10) Uani 1 1 d . . . . .
O4 O -0.0806(4) 0.1652(3) 0.3245(3) 0.0346(10) Uani 1 1 d . . . . .
O5 O 0.0793(3) 0.0523(3) 0.4802(3) 0.0323(9) Uani 1 1 d . . . . .
O11 O 0.3064(3) 0.3876(3) 0.6259(3) 0.0318(9) Uani 1 1 d . . . . .
O6 O 0.3170(4) -0.0134(3) 0.4389(3) 0.0352(10) Uani 1 1 d . . . . .
N23 N 0.4703(4) 0.1837(3) 0.6243(3) 0.0274(10) Uani 1 1 d . . . . .
N10 N 0.2031(4) 0.1029(3) 0.5950(3) 0.0288(10) Uani 1 1 d . . . . .
N14 N 0.6469(4) 0.2306(3) 0.3023(3) 0.0332(11) Uani 1 1 d . . . . .
N21 N 0.1470(4) 0.3143(3) 0.6124(3) 0.0273(10) Uani 1 1 d . . . . .
O1 O 0.4228(4) 0.0059(3) 0.2597(3) 0.0420(11) Uani 1 1 d . . . . .
O9 O 0.2486(4) 0.5381(3) 0.2928(3) 0.0411(11) Uani 1 1 d . . . . .
O7 O 0.6792(3) 0.3239(3) 0.4160(3) 0.0332(9) Uani 1 1 d . . . . .
N7 N -0.0722(4) 0.3136(3) 0.3070(3) 0.0319(11) Uani 1 1 d . . . . .
O12 O 0.5644(4) 0.2994(3) 0.5871(3) 0.0327(10) Uani 1 1 d . . . . .
C23 C 0.4706(5) 0.0902(4) 0.6186(4) 0.0284(12) Uani 1 1 d . . . . .
H23 H 0.4916 0.0623 0.6751 0.034 Uiso 1 1 calc R U . . .
N24 N 0.5946(4) 0.1581(3) 0.5532(3) 0.0294(11) Uani 1 1 d . . . . .
N9 N 0.0603(4) 0.1833(3) 0.5439(3) 0.0281(10) Uani 1 1 d . . . . .
N22 N 0.2992(4) 0.2392(3) 0.6406(3) 0.0275(10) Uani 1 1 d . . . . .
N2 N 0.5527(4) 0.1004(4) 0.2383(4) 0.0370(12) Uani 1 1 d . . . . .
O15W O 0.4491(5) 0.3536(4) 0.4194(3) 0.0568(14) Uani 1 1 d . . . . .
C19 C -0.0756(5) 0.3910(4) 0.3570(4) 0.0298(12) Uani 1 1 d . . . . .
H19 H -0.1452 0.4226 0.3386 0.036 Uiso 1 1 calc R U . . .
N13 N 0.6687(4) 0.1751(3) 0.4300(3) 0.0292(10) Uani 1 1 d . . . . .
N16 N 0.3806(4) 0.3891(3) 0.1571(3) 0.0315(11) Uani 1 1 d . . . . .
C34 C 0.4125(5) 0.2293(4) 0.6777(4) 0.0277(12) Uani 1 1 d . . . . .
H34A H 0.4212 0.1974 0.7312 0.033 Uiso 1 1 calc R U . . .
H34B H 0.4447 0.2874 0.6907 0.033 Uiso 1 1 calc R U . . .
C21 C 0.1111(5) 0.2276(4) 0.6210(4) 0.0265(12) Uani 1 1 d . . . . .
H21 H 0.0657 0.2246 0.6630 0.032 Uiso 1 1 calc R U . . .
N18 N 0.0830(5) 0.4756(4) 0.2401(3) 0.0354(12) Uani 1 1 d . . . . .
N5 N 0.1259(4) 0.3195(3) 0.1112(3) 0.0314(11) Uani 1 1 d . . . . .
N11 N 0.3728(4) 0.0535(3) 0.5680(3) 0.0290(10) Uani 1 1 d . . . . .
N15 N 0.5340(4) 0.3162(3) 0.1928(3) 0.0359(12) Uani 1 1 d . . . . .
N6 N 0.0059(4) 0.3357(3) 0.1880(3) 0.0338(12) Uani 1 1 d . . . . .
C7 C -0.0719(5) 0.2392(4) 0.3523(4) 0.0283(12) Uani 1 1 d . . . . .
O3 O 0.0404(4) 0.1982(3) 0.1452(3) 0.0394(11) Uani 1 1 d . . . . .
C32 C 0.0756(5) 0.3859(3) 0.5806(4) 0.0262(12) Uani 1 1 d . . . . .
H32A H 0.0111 0.3817 0.6039 0.031 Uiso 1 1 calc R U . . .
H32B H 0.1122 0.4410 0.6004 0.031 Uiso 1 1 calc R U . . .
O2 O 0.2769(4) 0.1165(3) 0.1110(3) 0.0442(12) Uani 1 1 d . . . . .
C8 C -0.0502(5) 0.1990(4) 0.5010(4) 0.0301(13) Uani 1 1 d . . . . .
H8A H -0.0827 0.1434 0.4780 0.036 Uiso 1 1 calc R U . . .
H8B H -0.0897 0.2193 0.5426 0.036 Uiso 1 1 calc R U . . .
C25 C 0.6656(5) 0.2513(4) 0.3859(4) 0.0318(13) Uani 1 1 d . . . . .
C31 C 0.0793(5) 0.4496(4) 0.4445(4) 0.0312(13) Uani 1 1 d . . . . .
N1 N 0.5609(4) 0.0511(3) 0.3665(3) 0.0313(11) Uani 1 1 d . . . . .
N12 N 0.4903(4) 0.0346(3) 0.4890(4) 0.0319(11) Uani 1 1 d . . . . .
C36 C 0.6890(5) 0.1721(4) 0.5202(4) 0.0285(12) Uani 1 1 d . . . . .
H36A H 0.7229 0.2274 0.5429 0.034 Uiso 1 1 calc R U . . .
H36B H 0.7410 0.1251 0.5406 0.034 Uiso 1 1 calc R U . . .
N20 N 0.0427(4) 0.3878(3) 0.4908(3) 0.0282(10) Uani 1 1 d . . . . .
C5 C 0.0565(5) 0.2760(4) 0.1476(4) 0.0338(14) Uani 1 1 d . . . . .
C17 C 0.1190(5) 0.4129(4) 0.1204(4) 0.0340(13) Uani 1 1 d . . . . .
H17 H 0.1004 0.4427 0.0648 0.041 Uiso 1 1 calc R U . . .
C24 C 0.5537(5) 0.0723(3) 0.5648(4) 0.0267(12) Uani 1 1 d . . . . .
H24 H 0.6119 0.0324 0.5939 0.032 Uiso 1 1 calc R U . . .
O8 O 0.5069(4) 0.4311(3) 0.2751(3) 0.0451(12) Uani 1 1 d . . . . .
C26 C 0.6425(5) 0.2967(4) 0.2385(4) 0.0354(14) Uani 1 1 d . . . . .
H26A H 0.6763 0.3503 0.2654 0.042 Uiso 1 1 calc R U . . .
H26B H 0.6846 0.2770 0.1984 0.042 Uiso 1 1 calc R U . . .
C1 C 0.5044(5) 0.0488(4) 0.2867(4) 0.0341(14) Uani 1 1 d . . . . .
C13 C 0.6606(5) 0.0993(4) 0.3764(4) 0.0311(13) Uani 1 1 d . . . . .
H13 H 0.7246 0.0608 0.3935 0.037 Uiso 1 1 calc R U . . .
N17 N 0.2133(5) 0.4506(3) 0.1751(3) 0.0348(12) Uani 1 1 d . . . . .
C11 C 0.3857(5) 0.0213(3) 0.4934(4) 0.0282(12) Uani 1 1 d . . . . .
C15 C 0.4791(5) 0.2739(4) 0.1173(4) 0.0339(14) Uani 1 1 d . . . . .
H15 H 0.5222 0.2744 0.0737 0.041 Uiso 1 1 calc R U . . .
N8 N -0.0651(4) 0.2612(3) 0.4340(3) 0.0282(11) Uani 1 1 d . . . . .
C6 C -0.0882(5) 0.3135(4) 0.2170(4) 0.0322(13) Uani 1 1 d . . . . .
H6A H -0.1126 0.2552 0.1956 0.039 Uiso 1 1 calc R U . . .
H6B H -0.1459 0.3551 0.1931 0.039 Uiso 1 1 calc R U . . .
C35 C 0.5444(5) 0.2220(4) 0.5881(4) 0.0270(12) Uani 1 1 d . . . . .
C20 C -0.0607(5) 0.3540(4) 0.4475(4) 0.0274(12) Uani 1 1 d . . . . .
H20 H -0.1191 0.3740 0.4743 0.033 Uiso 1 1 calc R U . . .
C33 C 0.2560(5) 0.3207(4) 0.6253(4) 0.0276(12) Uani 1 1 d . . . . .
C22 C 0.2178(5) 0.1763(4) 0.6515(4) 0.0265(12) Uani 1 1 d . . . . .
H22 H 0.2283 0.1576 0.7112 0.032 Uiso 1 1 calc R U . . .
C16 C 0.3740(5) 0.3280(4) 0.0898(4) 0.0337(13) Uani 1 1 d . . . . .
H16 H 0.3690 0.3574 0.0347 0.040 Uiso 1 1 calc R U . . .
N19 N 0.0153(5) 0.4488(3) 0.3653(3) 0.0334(11) Uani 1 1 d . . . . .
C9 C 0.1122(5) 0.1070(4) 0.5339(4) 0.0280(12) Uani 1 1 d . . . . .
N3 N 0.4398(4) 0.1875(3) 0.1296(4) 0.0364(12) Uani 1 1 d . . . . .
C27 C 0.4763(5) 0.3842(4) 0.2148(4) 0.0333(13) Uani 1 1 d . . . . .
N4 N 0.2906(4) 0.2619(3) 0.0851(3) 0.0352(12) Uani 1 1 d . . . . .
C3 C 0.3305(5) 0.1823(4) 0.1090(4) 0.0335(13) Uani 1 1 d . . . . .
C10 C 0.2809(5) 0.0334(4) 0.6007(4) 0.0293(12) Uani 1 1 d . . . . .
H10A H 0.3060 0.0168 0.6603 0.035 Uiso 1 1 calc R U . . .
H10B H 0.2444 -0.0175 0.5702 0.035 Uiso 1 1 calc R U . . .
C18 C 0.0312(6) 0.4241(4) 0.1684(4) 0.0349(14) Uani 1 1 d . . . . .
H18 H -0.0328 0.4543 0.1337 0.042 Uiso 1 1 calc R U . . .
C29 C 0.1875(6) 0.4923(4) 0.2421(4) 0.0332(13) Uani 1 1 d . . . . .
C14 C 0.6521(5) 0.1381(4) 0.2884(4) 0.0310(13) Uani 1 1 d . . . . .
H14 H 0.7154 0.1224 0.2655 0.037 Uiso 1 1 calc R U . . .
C4 C 0.1777(5) 0.2791(4) 0.0517(4) 0.0339(14) Uani 1 1 d . . . . .
H4A H 0.1698 0.3171 0.0021 0.041 Uiso 1 1 calc R U . . .
H4B H 0.1408 0.2238 0.0329 0.041 Uiso 1 1 calc R U . . .
C30 C 0.0278(6) 0.5102(4) 0.3009(4) 0.0384(15) Uani 1 1 d . . . . .
H30A H -0.0441 0.5305 0.2708 0.046 Uiso 1 1 calc R U . . .
H30B H 0.0680 0.5612 0.3283 0.046 Uiso 1 1 calc R U . . .
C2 C 0.5095(5) 0.1130(4) 0.1497(4) 0.0367(14) Uani 1 1 d . . . . .
H2A H 0.4690 0.0606 0.1265 0.044 Uiso 1 1 calc R U . . .
H2B H 0.5698 0.1196 0.1217 0.044 Uiso 1 1 calc R U . . .
C12 C 0.5400(5) -0.0078(4) 0.4296(4) 0.0330(13) Uani 1 1 d . . . . .
H12A H 0.4926 -0.0550 0.4017 0.040 Uiso 1 1 calc R U . . .
H12B H 0.6084 -0.0341 0.4598 0.040 Uiso 1 1 calc R U . . .
C28 C 0.3130(6) 0.4659(4) 0.1511(4) 0.0366(14) Uani 1 1 d . . . . .
H28A H 0.3531 0.5118 0.1873 0.044 Uiso 1 1 calc R U . . .
H28B H 0.2971 0.4873 0.0926 0.044 Uiso 1 1 calc R U . . .
O12B O 0.331(3) 0.193(3) 0.374(3) 0.29(4) Uani 0.4 1 d . . P A 1
O12A O 0.234(3) 0.313(2) 0.385(3) 0.090(12) Uani 0.2 1 d . . P B 1
N1X N 0.2183(13) 0.0302(15) 0.2694(12) 0.053(5) Uani 0.393(15) 1 d D U P C 1
H1X1 H 0.2106 0.0083 0.2168 0.080 Uiso 0.393(15) 1 calc R U P C 1
H1X2 H 0.2530 -0.0090 0.3075 0.080 Uiso 0.393(15) 1 calc R U P C 1
H1X3 H 0.2572 0.0801 0.2741 0.080 Uiso 0.393(15) 1 calc R U P C 1
N2X N -0.0656(15) 0.0278(13) 0.2059(13) 0.029(4) Uani 0.393(15) 1 d D U P C 1
H2X H -0.0768 0.0805 0.2225 0.035 Uiso 0.393(15) 1 calc R U P C 1
O1X O 0.0529(14) -0.0777(9) 0.2031(15) 0.064(5) Uani 0.393(15) 1 d D U P C 1
C1X C 0.1135(17) 0.0483(15) 0.285(2) 0.043(6) Uani 0.393(15) 1 d D U P C 1
H1XA H 0.0956 0.1102 0.2734 0.051 Uiso 0.393(15) 1 calc R U P C 1
H1XB H 0.1142 0.0365 0.3442 0.051 Uiso 0.393(15) 1 calc R U P C 1
C2X C 0.0303(16) -0.0077(13) 0.2287(17) 0.036(5) Uani 0.393(15) 1 d D U P C 1
C3X C -0.1515(18) -0.0206(11) 0.1537(14) 0.033(5) Uani 0.393(15) 1 d D U P C 1
H3X H -0.1213 -0.0589 0.1158 0.039 Uiso 0.393(15) 1 calc R U P C 1
C4X C -0.2315(16) 0.0420(9) 0.1006(10) 0.027(4) Uani 0.393(15) 1 d D U P C 1
C5X C -0.206(2) -0.0770(12) 0.2087(16) 0.044(5) Uani 0.393(15) 1 d D U P C 1
H5X1 H -0.1491 -0.1087 0.2489 0.052 Uiso 0.393(15) 1 calc R U P C 1
H5X2 H -0.2416 -0.0383 0.2418 0.052 Uiso 0.393(15) 1 calc R U P C 1
C6X C -0.2856(17) -0.1410(12) 0.1651(19) 0.034(4) Uani 0.393(15) 1 d D U P C 1
C7X C -0.3949(17) -0.1223(16) 0.1508(19) 0.046(6) Uani 0.393(15) 1 d D U P C 1
H7X H -0.4171 -0.0669 0.1654 0.055 Uiso 0.393(15) 1 calc R U P C 1
C8X C -0.4720(17) -0.1837(18) 0.1153(14) 0.048(6) Uani 0.393(15) 1 d D U P C 1
H8X H -0.5457 -0.1684 0.1041 0.057 Uiso 0.393(15) 1 calc R U P C 1
C9X C -0.444(2) -0.2656(18) 0.096(3) 0.047(7) Uani 0.393(15) 1 d D U P C 1
C10X C -0.336(2) -0.2840(15) 0.108(3) 0.035(6) Uani 0.393(15) 1 d D U P C 1
H10X H -0.3145 -0.3396 0.0928 0.042 Uiso 0.393(15) 1 calc R U P C 1
C11X C -0.2573(16) -0.2210(11) 0.1410(15) 0.023(4) Uani 0.393(15) 1 d D U P C 1
H11X H -0.1836 -0.2345 0.1469 0.028 Uiso 0.393(15) 1 calc R U P C 1
O2X O -0.2361(11) 0.1158(10) 0.1287(13) 0.024(5) Uani 0.393(15) 1 d D U P C 1
O3X O -0.2963(12) 0.0092(10) 0.0412(8) 0.039(4) Uani 0.393(15) 1 d D U P C 1
O4X O -0.538(3) -0.322(3) 0.067(3) 0.163(18) Uani 0.393(15) 1 d D U P C 1
H4X H -0.5181 -0.3715 0.0562 0.245 Uiso 0.393(15) 1 calc R U P C 1
N1XA N 0.2291(9) 0.0851(9) 0.2786(9) 0.055(3) Uani 0.607(15) 1 d D U P C 2
H1X4 H 0.2669 0.0373 0.3006 0.082 Uiso 0.607(15) 1 calc R U P C 2
H1X5 H 0.2621 0.1333 0.3041 0.082 Uiso 0.607(15) 1 calc R U P C 2
H1X6 H 0.2259 0.0878 0.2227 0.082 Uiso 0.607(15) 1 calc R U P C 2
N2XA N -0.0506(14) 0.0343(15) 0.2082(16) 0.070(7) Uani 0.607(15) 1 d D U P C 2
H2XA H -0.0732 0.0816 0.2284 0.084 Uiso 0.607(15) 1 calc R U P C 2
O1XA O 0.0970(15) -0.0401(15) 0.2023(16) 0.141(10) Uani 0.607(15) 1 d D U P C 2
C1XA C 0.1208(11) 0.0799(12) 0.2921(11) 0.045(4) Uani 0.607(15) 1 d D U P C 2
H1XC H 0.0880 0.1383 0.2868 0.054 Uiso 0.607(15) 1 calc R U P C 2
H1XD H 0.1235 0.0582 0.3494 0.054 Uiso 0.607(15) 1 calc R U P C 2
C2XA C 0.0536(14) 0.0199(12) 0.2287(12) 0.051(4) Uani 0.607(15) 1 d D U P C 2
C3XA C -0.1312(19) -0.0192(15) 0.1563(16) 0.077(7) Uani 0.607(15) 1 d D U P C 2
H3XA H -0.0992 -0.0558 0.1180 0.093 Uiso 0.607(15) 1 calc R U P C 2
C4XA C -0.219(3) 0.0401(19) 0.1059(17) 0.113(10) Uani 0.607(15) 1 d D U P C 2
C5XA C -0.182(3) -0.0762(19) 0.2137(17) 0.118(11) Uani 0.607(15) 1 d D U P C 2
H5X3 H -0.1240 -0.1064 0.2537 0.142 Uiso 0.607(15) 1 calc R U P C 2
H5X4 H -0.2188 -0.0379 0.2466 0.142 Uiso 0.607(15) 1 calc R U P C 2
C6XA C -0.261(3) -0.1422(18) 0.171(2) 0.112(10) Uani 0.607(15) 1 d D U P C 2
C7XA C -0.371(3) -0.1257(18) 0.157(3) 0.120(10) Uani 0.607(15) 1 d D U P C 2
H7XA H -0.3941 -0.0715 0.1735 0.144 Uiso 0.607(15) 1 calc R U P C 2
C8XA C -0.449(2) -0.1867(14) 0.119(2) 0.103(8) Uani 0.607(15) 1 d D U P C 2
H8XA H -0.5228 -0.1733 0.1093 0.123 Uiso 0.607(15) 1 calc R U P C 2
C9XA C -0.416(2) -0.2660(15) 0.096(2) 0.079(7) Uani 0.607(15) 1 d D U P C 2
C101 C -0.309(2) -0.2830(18) 0.109(3) 0.073(7) Uani 0.607(15) 1 d D U P C 2
H101 H -0.2861 -0.3357 0.0888 0.087 Uiso 0.607(15) 1 calc R U P C 2
C111 C -0.230(2) -0.2237(19) 0.153(2) 0.108(9) Uani 0.607(15) 1 d D U P C 2
H111 H -0.1571 -0.2407 0.1695 0.130 Uiso 0.607(15) 1 calc R U P C 2
O2XA O -0.235(2) 0.1136(17) 0.1312(16) 0.103(8) Uani 0.607(15) 1 d D U P C 2
O3XA O -0.266(4) 0.013(2) 0.0361(15) 0.30(2) Uani 0.607(15) 1 d D U P C 2
O4XA O -0.4998(10) -0.3286(8) 0.0602(7) 0.050(3) Uani 0.607(15) 1 d D U P C 2
H4XA H -0.4717 -0.3767 0.0548 0.075 Uiso 0.607(15) 1 calc R U P C 2
O12W O 0.3063(15) 0.243(2) 0.3053(12) 0.164(11) Uani 0.607(15) 1 d . . P C 2
O6W O -0.6924(9) -0.2739(8) -0.0126(8) 0.078(4) Uani 0.607(15) 1 d . . P C 2
O1W O 0.2487(5) 0.0053(4) 0.8077(4) 0.0591(15) Uani 1 1 d . . . . .
O2W O -0.1712(5) 0.3490(4) 0.6217(4) 0.0580(15) Uani 1 1 d . . . . .
O3W O 0.0042(10) 0.5786(6) -0.0076(6) 0.118(3) Uani 1 1 d . . . . .
O4W O -0.1011(11) 0.6082(7) 0.1198(7) 0.138(4) Uani 1 1 d . . . . .
O9W O 0.2274(10) 0.7083(7) 0.2511(11) 0.119(7) Uani 0.654(19) 1 d . . P D 1
O7W O 0.0162(10) -0.2584(9) 0.2177(9) 0.095(5) Uani 0.654(19) 1 d . . P D 1
O9WA O 0.115(3) 0.7026(16) 0.2892(19) 0.113(12) Uani 0.346(19) 1 d . . P D 2
O5W O -0.5034(18) -0.5087(11) 0.0385(16) 0.063(6) Uani 0.383(19) 1 d . . P E 1
O10W O -0.3278(14) -0.6013(9) 0.0607(9) 0.055(5) Uani 0.383(19) 1 d . . P E 1
O14W O -0.193(5) -0.518(5) -0.011(6) 0.35(6) Uani 0.383(19) 1 d . . P E 1
O14A O -0.288(2) -0.5525(9) -0.0654(13) 0.165(12) Uani 0.617(19) 1 d . . P E 2
O5WA O -0.459(3) -0.503(3) 0.0622(18) 0.25(2) Uani 0.617(19) 1 d . . P E 2
O11W O 0.3165(10) -0.1479(7) 0.2283(10) 0.164(6) Uani 1 1 d . . . . .
O8W O -0.057(5) 0.371(5) -0.059(4) 0.21(3) Uiso 0.404(19) 1 d . . P F 1
O13W O -0.8441(14) -0.2980(11) 0.0767(11) 0.070(6) Uiso 0.404(19) 1 d . . P F 1
O16W O -0.167(3) 0.343(2) 0.0281(14) 0.145(14) Uani 0.404(19) 1 d . . P F 1
O8WA O -0.0512(18) 0.3564(15) -0.0501(19) 0.153(16) Uani 0.596(19) 1 d . . P F 2

loop_
_atom_site_aniso_label
_atom_site_aniso_U_11
_atom_site_aniso_U_22
_atom_site_aniso_U_33
_atom_site_aniso_U_23
_atom_site_aniso_U_13
_atom_site_aniso_U_12
O10 0.040(3) 0.024(2) 0.039(2) -0.0063(18) 0.0122(19) -0.0086(18)
O4 0.035(2) 0.025(2) 0.044(3) -0.0122(18) 0.0088(19) -0.0021(17)
O5 0.030(2) 0.025(2) 0.042(2) -0.0024(18) 0.0078(18) -0.0036(16)
O11 0.032(2) 0.024(2) 0.041(2) 0.0001(18) 0.0117(19) -0.0049(17)
O6 0.032(2) 0.026(2) 0.046(3) -0.0055(19) 0.006(2) -0.0041(17)
N23 0.027(2) 0.019(2) 0.037(3) -0.0032(19) 0.009(2) -0.0018(18)
N10 0.031(3) 0.019(2) 0.037(3) -0.003(2) 0.009(2) -0.0020(19)
N14 0.040(3) 0.023(2) 0.037(3) -0.003(2) 0.010(2) -0.002(2)
N21 0.028(3) 0.017(2) 0.039(3) 0.001(2) 0.012(2) -0.0017(19)
O1 0.039(3) 0.034(2) 0.052(3) -0.010(2) 0.010(2) -0.010(2)
O9 0.055(3) 0.030(2) 0.036(2) -0.0027(19) 0.006(2) -0.007(2)
O7 0.035(2) 0.020(2) 0.046(2) -0.0032(18) 0.0108(19) -0.0021(17)
N7 0.035(3) 0.025(2) 0.035(3) -0.007(2) 0.008(2) -0.001(2)
O12 0.036(2) 0.021(2) 0.043(3) 0.0000(17) 0.013(2) -0.0026(17)
C23 0.030(3) 0.022(3) 0.033(3) 0.004(2) 0.005(2) -0.001(2)
N24 0.034(3) 0.013(2) 0.044(3) -0.0008(19) 0.015(2) -0.0005(18)
N9 0.024(2) 0.025(2) 0.036(3) -0.002(2) 0.007(2) -0.0023(19)
N22 0.028(3) 0.020(2) 0.036(3) -0.001(2) 0.010(2) -0.0020(19)
N2 0.033(3) 0.040(3) 0.039(3) -0.010(2) 0.010(2) -0.007(2)
O15W 0.059(3) 0.064(4) 0.050(3) 0.004(3) 0.018(3) 0.020(3)
C19 0.032(3) 0.027(3) 0.030(3) -0.005(2) 0.007(2) -0.001(2)
N13 0.033(3) 0.020(2) 0.036(3) -0.004(2) 0.012(2) -0.0034(19)
N16 0.034(3) 0.026(2) 0.032(3) 0.000(2) 0.004(2) 0.001(2)
C34 0.028(3) 0.027(3) 0.027(3) -0.004(2) 0.005(2) 0.000(2)
C21 0.030(3) 0.021(3) 0.029(3) 0.001(2) 0.009(2) -0.001(2)
N18 0.046(3) 0.032(3) 0.031(3) -0.005(2) 0.015(2) -0.004(2)
N5 0.039(3) 0.028(2) 0.027(2) -0.004(2) 0.009(2) 0.000(2)
N11 0.028(2) 0.021(2) 0.040(3) -0.003(2) 0.012(2) -0.0021(19)
N15 0.040(3) 0.025(2) 0.041(3) -0.005(2) 0.005(2) 0.000(2)
N6 0.038(3) 0.026(3) 0.038(3) -0.007(2) 0.010(2) 0.001(2)
C7 0.026(3) 0.022(3) 0.039(3) -0.004(2) 0.010(2) -0.002(2)
O3 0.051(3) 0.027(2) 0.043(3) -0.0050(19) 0.017(2) -0.0014(19)
C32 0.033(3) 0.017(2) 0.031(3) -0.002(2) 0.010(2) 0.001(2)
O2 0.038(3) 0.029(2) 0.064(3) -0.013(2) 0.009(2) -0.0044(19)
C8 0.023(3) 0.024(3) 0.043(3) -0.003(2) 0.008(3) -0.005(2)
C25 0.023(3) 0.025(3) 0.049(4) -0.002(3) 0.011(3) -0.001(2)
C31 0.038(3) 0.020(3) 0.038(3) -0.008(2) 0.013(3) -0.001(2)
N1 0.030(3) 0.021(2) 0.043(3) -0.004(2) 0.008(2) -0.0001(19)
N12 0.026(2) 0.027(2) 0.044(3) -0.010(2) 0.011(2) -0.0046(19)
C36 0.025(3) 0.022(3) 0.039(3) -0.006(2) 0.010(2) -0.001(2)
N20 0.030(3) 0.022(2) 0.033(3) -0.003(2) 0.009(2) -0.0035(19)
C5 0.039(4) 0.032(3) 0.029(3) -0.007(3) 0.006(3) 0.000(3)
C17 0.036(3) 0.030(3) 0.035(3) 0.001(2) 0.005(3) 0.001(3)
C24 0.025(3) 0.016(2) 0.039(3) -0.001(2) 0.006(2) 0.000(2)
O8 0.058(3) 0.024(2) 0.046(3) -0.007(2) -0.003(2) 0.002(2)
C26 0.031(3) 0.032(3) 0.043(4) 0.001(3) 0.009(3) -0.003(3)
C1 0.030(3) 0.028(3) 0.047(4) -0.007(3) 0.014(3) 0.001(2)
C13 0.029(3) 0.022(3) 0.044(3) -0.004(2) 0.011(3) -0.001(2)
N17 0.041(3) 0.029(3) 0.034(3) -0.006(2) 0.008(2) -0.003(2)
C11 0.029(3) 0.015(2) 0.040(3) 0.005(2) 0.008(2) 0.000(2)
C15 0.036(3) 0.033(3) 0.033(3) -0.005(3) 0.009(3) -0.004(3)
N8 0.029(3) 0.021(2) 0.034(3) -0.0007(19) 0.006(2) 0.0010(18)
C6 0.033(3) 0.031(3) 0.034(3) -0.007(3) 0.011(3) -0.002(2)
C35 0.031(3) 0.022(3) 0.027(3) 0.000(2) 0.004(2) 0.002(2)
C20 0.029(3) 0.021(3) 0.032(3) -0.004(2) 0.008(2) 0.002(2)
C33 0.030(3) 0.025(3) 0.031(3) -0.004(2) 0.013(2) 0.000(2)
C22 0.028(3) 0.022(3) 0.031(3) 0.000(2) 0.010(2) 0.000(2)
C16 0.040(3) 0.035(3) 0.026(3) -0.003(2) 0.009(3) -0.002(3)
N19 0.044(3) 0.024(2) 0.034(3) 0.000(2) 0.012(2) -0.004(2)
C9 0.030(3) 0.021(3) 0.035(3) 0.001(2) 0.011(3) -0.004(2)
N3 0.034(3) 0.028(3) 0.047(3) -0.009(2) 0.007(2) -0.003(2)
C27 0.038(3) 0.024(3) 0.037(3) -0.001(3) 0.006(3) -0.002(2)
N4 0.035(3) 0.034(3) 0.035(3) -0.007(2) 0.005(2) -0.004(2)
C3 0.037(3) 0.031(3) 0.034(3) -0.009(3) 0.010(3) -0.001(3)
C10 0.027(3) 0.021(3) 0.042(3) 0.004(2) 0.012(2) -0.001(2)
C18 0.043(4) 0.025(3) 0.034(3) -0.002(2) 0.005(3) 0.002(3)
C29 0.047(4) 0.022(3) 0.030(3) 0.001(2) 0.006(3) 0.000(3)
C14 0.026(3) 0.029(3) 0.040(3) -0.008(2) 0.010(3) -0.002(2)
C4 0.036(3) 0.039(3) 0.027(3) -0.009(2) 0.008(3) 0.003(3)
C30 0.062(4) 0.020(3) 0.036(3) 0.000(2) 0.018(3) 0.000(3)
C2 0.037(4) 0.032(3) 0.039(3) -0.011(3) 0.004(3) 0.001(3)
C12 0.035(3) 0.017(2) 0.049(4) -0.002(2) 0.014(3) 0.001(2)
C28 0.043(4) 0.022(3) 0.044(4) 0.001(3) 0.008(3) 0.001(3)
O12B 0.18(3) 0.23(4) 0.34(5) 0.24(4) -0.17(4) -0.13(3)
O12A 0.10(3) 0.06(2) 0.12(3) -0.03(2) 0.04(2) 0.02(2)
N1X 0.047(8) 0.056(12) 0.061(11) -0.028(9) 0.018(8) -0.023(8)
N2X 0.051(8) 0.018(9) 0.023(9) 0.005(8) 0.021(7) 0.008(6)
O1X 0.040(9) 0.028(7) 0.127(16) -0.009(8) 0.025(10) 0.006(6)
C1X 0.050(10) 0.021(11) 0.061(14) 0.004(9) 0.023(9) 0.003(8)
C2X 0.042(8) 0.027(10) 0.047(11) 0.008(9) 0.025(8) 0.006(7)
C3X 0.065(10) 0.015(8) 0.022(10) -0.004(7) 0.016(7) 0.006(7)
C4X 0.059(10) 0.015(7) 0.010(8) -0.005(5) 0.013(6) -0.016(7)
C5X 0.089(12) 0.017(8) 0.027(12) -0.002(7) 0.018(9) -0.003(8)
C6X 0.057(9) 0.028(8) 0.016(10) 0.001(7) 0.010(9) 0.007(7)
C7X 0.067(10) 0.048(12) 0.025(11) 0.006(9) 0.013(10) 0.035(9)
C8X 0.034(8) 0.099(15) 0.012(8) 0.002(9) 0.012(7) 0.029(8)
C9X 0.042(10) 0.061(13) 0.030(13) 0.017(11) -0.006(11) 0.004(9)
C10X 0.044(11) 0.019(8) 0.044(14) 0.005(8) 0.015(12) -0.002(7)
C11X 0.043(8) 0.017(7) 0.007(7) 0.004(5) 0.001(6) 0.004(6)
O2X 0.005(6) 0.028(7) 0.035(12) -0.013(7) -0.005(6) 0.008(5)
O3X 0.058(8) 0.042(8) 0.019(6) -0.004(5) 0.014(5) -0.039(7)
O4X 0.083(18) 0.16(2) 0.22(4) -0.02(3) -0.01(2) -0.029(19)
N1XA 0.044(6) 0.051(8) 0.073(8) -0.009(6) 0.021(6) -0.001(5)
N2XA 0.067(8) 0.053(11) 0.085(14) -0.036(10) 0.009(9) -0.002(7)
O1XA 0.078(11) 0.126(16) 0.21(2) -0.107(16) 0.009(12) 0.024(10)
C1XA 0.043(7) 0.054(11) 0.037(7) 0.006(7) 0.008(5) 0.009(6)
C2XA 0.066(8) 0.041(9) 0.045(8) -0.002(8) 0.011(7) 0.007(7)
C3XA 0.098(13) 0.081(14) 0.055(13) -0.017(10) 0.022(9) -0.036(9)
C4XA 0.15(2) 0.122(19) 0.054(15) -0.002(12) -0.008(14) -0.006(17)
C5XA 0.20(2) 0.100(16) 0.050(14) -0.007(11) 0.025(14) -0.073(16)
C6XA 0.188(19) 0.099(15) 0.045(14) -0.008(13) 0.017(17) -0.068(14)
C7XA 0.19(2) 0.081(16) 0.08(2) -0.024(16) 0.03(2) -0.051(16)
C8XA 0.150(17) 0.050(10) 0.110(19) 0.003(11) 0.034(16) -0.022(11)
C9XA 0.122(15) 0.060(11) 0.067(15) -0.002(11) 0.045(16) -0.036(12)
C101 0.092(13) 0.087(13) 0.045(12) -0.002(10) 0.026(13) -0.038(10)
C111 0.164(18) 0.101(16) 0.060(16) -0.006(13) 0.027(16) -0.061(14)
O2XA 0.130(17) 0.125(18) 0.059(15) -0.001(12) 0.034(12) 0.005(14)
O3XA 0.53(5) 0.20(3) 0.076(15) -0.046(15) -0.11(2) 0.18(3)
O4XA 0.059(7) 0.050(5) 0.040(5) 0.004(4) 0.012(5) -0.005(5)
O12W 0.102(13) 0.29(3) 0.101(13) -0.023(16) 0.013(10) -0.076(17)
O6W 0.077(8) 0.062(7) 0.095(9) -0.021(6) 0.022(6) -0.002(6)
O1W 0.084(4) 0.041(3) 0.055(3) -0.009(3) 0.021(3) -0.025(3)
O2W 0.050(3) 0.044(3) 0.076(4) 0.000(3) 0.007(3) 0.008(2)
O3W 0.193(10) 0.072(5) 0.097(6) 0.033(4) 0.051(6) 0.050(6)
O4W 0.185(11) 0.112(8) 0.123(8) 0.032(6) 0.051(8) 0.071(8)
O9W 0.081(9) 0.050(6) 0.199(16) 0.047(8) -0.026(9) -0.018(5)
O7W 0.079(8) 0.087(9) 0.117(10) 0.021(8) 0.019(7) -0.003(7)
O9WA 0.15(3) 0.065(15) 0.12(2) 0.002(14) 0.024(19) -0.011(15)
O5W 0.073(13) 0.034(8) 0.086(15) 0.006(8) 0.026(10) -0.015(8)
O10W 0.085(12) 0.040(8) 0.041(8) 0.004(6) 0.017(7) 0.002(7)
O14W 0.22(6) 0.41(10) 0.47(12) 0.34(10) 0.17(7) 0.16(6)
O14A 0.21(2) 0.049(7) 0.175(17) 0.061(9) -0.088(16) -0.044(10)
O5WA 0.31(4) 0.35(4) 0.119(19) -0.08(2) 0.12(2) -0.26(4)
O11W 0.141(10) 0.085(7) 0.232(14) 0.012(8) -0.030(9) -0.053(6)
O16W 0.19(3) 0.14(2) 0.072(14) -0.015(14) -0.043(16) 0.03(2)
O8WA 0.098(13) 0.101(13) 0.19(2) 0.082(14) -0.104(16) -0.049(10)

loop_
_atom_type_symbol
_atom_type_description
_atom_type_scat_dispersion_real
_atom_type_scat_dispersion_imag
_atom_type_scat_source
C C 0.0033 0.0016 'International Tables Vol C Tables 4.2.6.8 and 6.1.1.4'
H H 0.0000 0.0000 'International Tables Vol C Tables 4.2.6.8 and 6.1.1.4'
O O 0.0106 0.0060 'International Tables Vol C Tables 4.2.6.8 and 6.1.1.4'
N N 0.0061 0.0033 'International Tables Vol C Tables 4.2.6.8 and 6.1.1.4'

loop_
_geom_angle_atom_site_label_1
_geom_angle_atom_site_label_2
_geom_angle_atom_site_label_3
_geom_angle
C35 N23 C23 113.1(5)
C35 N23 C34 123.6(5)
C23 N23 C34 122.1(5)
C9 N10 C22 113.6(5)
C9 N10 C10 122.9(5)
C22 N10 C10 123.4(5)
C25 N14 C14 112.5(5)
C25 N14 C26 121.5(5)
C14 N14 C26 125.0(5)
C33 N21 C21 113.1(5)
C33 N21 C32 122.5(5)
C21 N21 C32 123.7(5)
C7 N7 C6 122.5(5)
C7 N7 C19 112.3(5)
C6 N7 C19 124.2(5)
N23 C23 N11 114.3(5)
N23 C23 C24 103.1(4)
N11 C23 C24 102.7(5)
N23 C23 H23 112.0
N11 C23 H23 112.0
C24 C23 H23 112.0
C35 N24 C36 124.0(5)
C35 N24 C24 112.5(5)
C36 N24 C24 122.8(5)
C9 N9 C8 122.0(5)
C9 N9 C21 111.9(5)
C8 N9 C21 122.3(5)
C33 N22 C34 119.8(5)
C33 N22 C22 111.2(5)
C34 N22 C22 123.5(5)
C1 N2 C2 122.9(6)
C1 N2 C14 110.9(5)
C2 N2 C14 126.2(6)
N19 C19 N7 115.5(5)
N19 C19 C20 102.6(5)
N7 C19 C20 102.8(5)
N19 C19 H19 111.7
N7 C19 H19 111.7
C20 C19 H19 111.7
C25 N13 C36 122.9(5)
C25 N13 C13 112.4(5)
C36 N13 C13 124.5(5)
C27 N16 C16 112.3(5)
C27 N16 C28 121.1(5)
C16 N16 C28 123.5(5)
N22 C34 N23 113.5(5)
N22 C34 H34A 108.9
N23 C34 H34A 108.9
N22 C34 H34B 108.9
N23 C34 H34B 108.9
H34A C34 H34B 107.7
N21 C21 N9 116.4(5)
N21 C21 C22 103.2(5)
N9 C21 C22 102.9(5)
N21 C21 H21 111.3
N9 C21 H21 111.3
C22 C21 H21 111.3
C29 N18 C18 112.9(5)
C29 N18 C30 123.2(6)
C18 N18 C30 123.8(6)
C5 N5 C4 122.2(5)
C5 N5 C17 112.5(5)
C4 N5 C17 123.2(5)
C11 N11 C10 122.3(5)
C11 N11 C23 112.9(5)
C10 N11 C23 123.1(5)
C27 N15 C15 112.8(5)
C27 N15 C26 122.1(5)
C15 N15 C26 124.9(5)
C5 N6 C6 121.5(5)
C5 N6 C18 111.5(5)
C6 N6 C18 123.0(5)
O4 C7 N8 125.2(6)
O4 C7 N7 126.2(6)
N8 C7 N7 108.5(5)
N20 C32 N21 113.3(5)
N20 C32 H32A 108.9
N21 C32 H32A 108.9
N20 C32 H32B 108.9
N21 C32 H32B 108.9
H32A C32 H32B 107.7
N8 C8 N9 115.2(5)
N8 C8 H8A 108.5
N9 C8 H8A 108.5
N8 C8 H8B 108.5
N9 C8 H8B 108.5
H8A C8 H8B 107.5
O7 C25 N14 126.4(6)
O7 C25 N13 126.0(6)
N14 C25 N13 107.6(5)
O10 C31 N19 125.4(6)
O10 C31 N20 126.2(6)
N19 C31 N20 108.3(5)
C1 N1 C12 122.2(5)
C1 N1 C13 112.5(5)
C12 N1 C13 123.0(5)
C11 N12 C12 123.9(5)
C11 N12 C24 112.1(5)
C12 N12 C24 121.3(5)
N13 C36 N24 114.8(5)
N13 C36 H36A 108.6
N24 C36 H36A 108.6
N13 C36 H36B 108.6
N24 C36 H36B 108.6
H36A C36 H36B 107.6
C31 N20 C32 121.8(5)
C31 N20 C20 111.8(5)
C32 N20 C20 121.0(5)
O3 C5 N5 126.7(6)
O3 C5 N6 125.4(6)
N5 C5 N6 107.9(5)
N17 C17 N5 113.6(5)
N17 C17 C18 104.1(5)
N5 C17 C18 103.6(5)
N17 C17 H17 111.7
N5 C17 H17 111.7
C18 C17 H17 111.7
N12 C24 N24 113.7(5)
N12 C24 C23 103.8(5)
N24 C24 C23 103.2(4)
N12 C24 H24 111.9
N24 C24 H24 111.9
C23 C24 H24 111.9
N15 C26 N14 113.0(5)
N15 C26 H26A 109.0
N14 C26 H26A 109.0
N15 C26 H26B 109.0
N14 C26 H26B 109.0
H26A C26 H26B 107.8
O1 C1 N1 125.9(6)
O1 C1 N2 124.4(6)
N1 C1 N2 109.6(5)
N13 C13 N1 114.6(5)
N13 C13 C14 103.5(5)
N1 C13 C14 103.0(5)
N13 C13 H13 111.7
N1 C13 H13 111.7
C14 C13 H13 111.7
C29 N17 C28 122.2(5)
C29 N17 C17 111.3(5)
C28 N17 C17 124.1(5)
O6 C11 N11 126.8(6)
O6 C11 N12 125.0(6)
N11 C11 N12 108.3(5)
N15 C15 N3 114.5(5)
N15 C15 C16 103.0(5)
N3 C15 C16 103.1(5)
N15 C15 H15 111.9
N3 C15 H15 111.9
C16 C15 H15 111.9
C7 N8 C8 123.4(5)
C7 N8 C20 112.8(5)
C8 N8 C20 123.4(5)
N6 C6 N7 114.0(5)
N6 C6 H6A 108.7
N7 C6 H6A 108.7
N6 C6 H6B 108.7
N7 C6 H6B 108.7
H6A C6 H6B 107.6
O12 C35 N23 126.8(5)
O12 C35 N24 125.2(6)
N23 C35 N24 108.0(5)
N8 C20 N20 115.5(5)
N8 C20 C19 103.0(5)
N20 C20 C19 103.4(5)
N8 C20 H20 111.4
N20 C20 H20 111.4
C19 C20 H20 111.4
O11 C33 N21 125.8(5)
O11 C33 N22 125.7(5)
N21 C33 N22 108.4(5)
N10 C22 N22 115.7(5)
N10 C22 C21 102.6(5)
N22 C22 C21 102.7(4)
N10 C22 H22 111.7
N22 C22 H22 111.7
C21 C22 H22 111.7
N16 C16 N4 114.2(5)
N16 C16 C15 103.6(5)
N4 C16 C15 102.3(5)
N16 C16 H16 112.0
N4 C16 H16 112.0
C15 C16 H16 112.0
C31 N19 C19 112.8(5)
C31 N19 C30 122.8(5)
C19 N19 C30 123.6(5)
O5 C9 N10 126.6(5)
O5 C9 N9 125.4(6)
N10 C9 N9 108.0(5)
C3 N3 C2 123.7(5)
C3 N3 C15 112.8(5)
C2 N3 C15 123.0(5)
O8 C27 N16 126.8(6)
O8 C27 N15 125.1(6)
N16 C27 N15 108.1(5)
C3 N4 C4 123.6(6)
C3 N4 C16 113.3(5)
C4 N4 C16 123.0(5)
O2 C3 N4 125.5(6)
O2 C3 N3 126.1(6)
N4 C3 N3 108.4(6)
N11 C10 N10 115.2(5)
N11 C10 H10A 108.5
N10 C10 H10A 108.5
N11 C10 H10B 108.5
N10 C10 H10B 108.5
H10A C10 H10B 107.5
N18 C18 N6 114.7(5)
N18 C18 C17 103.2(5)
N6 C18 C17 103.7(5)
N18 C18 H18 111.6
N6 C18 H18 111.6
C17 C18 H18 111.6
O9 C29 N18 126.7(6)
O9 C29 N17 125.3(7)
N18 C29 N17 107.9(5)
N14 C14 N2 114.4(5)
N14 C14 C13 103.4(5)
N2 C14 C13 103.5(5)
N14 C14 H14 111.6
N2 C14 H14 111.6
C13 C14 H14 111.6
N5 C4 N4 113.6(5)
N5 C4 H4A 108.9
N4 C4 H4A 108.9
N5 C4 H4B 108.9
N4 C4 H4B 108.9
H4A C4 H4B 107.7
N18 C30 N19 114.2(5)
N18 C30 H30A 108.7
N19 C30 H30A 108.7
N18 C30 H30B 108.7
N19 C30 H30B 108.7
H30A C30 H30B 107.6
N2 C2 N3 114.2(5)
N2 C2 H2A 108.7
N3 C2 H2A 108.7
N2 C2 H2B 108.7
N3 C2 H2B 108.7
H2A C2 H2B 107.6
N12 C12 N1 112.4(5)
N12 C12 H12A 109.1
N1 C12 H12A 109.1
N12 C12 H12B 109.1
N1 C12 H12B 109.1
H12A C12 H12B 107.8
N17 C28 N16 113.5(5)
N17 C28 H28A 108.9
N16 C28 H28A 108.9
N17 C28 H28B 108.9
N16 C28 H28B 108.9
H28A C28 H28B 107.7
C1X N1X H1X1 109.5
C1X N1X H1X2 109.5
H1X1 N1X H1X2 109.5
C1X N1X H1X3 109.5
H1X1 N1X H1X3 109.5
H1X2 N1X H1X3 109.5
C2X N2X C3X 119.3(18)
C2X N2X H2X 120.4
C3X N2X H2X 120.4
N1X C1X C2X 109.7(17)
N1X C1X H1XA 109.7
C2X C1X H1XA 109.7
N1X C1X H1XB 109.7
C2X C1X H1XB 109.7
H1XA C1X H1XB 108.2
O1X C2X N2X 124(2)
O1X C2X C1X 121.8(17)
N2X C2X C1X 114.6(17)
N2X C3X C4X 109.4(13)
N2X C3X C5X 109.5(16)
C4X C3X C5X 111.1(17)
N2X C3X H3X 108.9
C4X C3X H3X 108.9
C5X C3X H3X 108.9
O3X C4X O2X 126.3(17)
O3X C4X C3X 115.6(13)
O2X C4X C3X 117.0(14)
C6X C5X C3X 116.9(18)
C6X C5X H5X1 108.1
C3X C5X H5X1 108.1
C6X C5X H5X2 108.1
C3X C5X H5X2 108.1
H5X1 C5X H5X2 107.3
C11X C6X C7X 117.4(16)
C11X C6X C5X 122.7(17)
C7X C6X C5X 119.9(16)
C6X C7X C8X 121.1(15)
C6X C7X H7X 119.5
C8X C7X H7X 119.5
C9X C8X C7X 121.5(16)
C9X C8X H8X 119.3
C7X C8X H8X 119.3
C8X C9X C10X 117.9(17)
C8X C9X O4X 112(2)
C10X C9X O4X 130(2)
C9X C10X C11X 120.8(16)
C9X C10X H10X 119.6
C11X C10X H10X 119.6
C6X C11X C10X 121.1(16)
C6X C11X H11X 119.4
C10X C11X H11X 119.4
C9X O4X H4X 109.5
C1XA N1XA H1X4 109.5
C1XA N1XA H1X5 109.5
H1X4 N1XA H1X5 109.5
C1XA N1XA H1X6 109.5
H1X4 N1XA H1X6 109.5
H1X5 N1XA H1X6 109.5
C2XA N2XA C3XA 127.0(19)
C2XA N2XA H2XA 116.5
C3XA N2XA H2XA 116.5
N1XA C1XA C2XA 110.0(13)
N1XA C1XA H1XC 109.7
C2XA C1XA H1XC 109.7
N1XA C1XA H1XD 109.7
C2XA C1XA H1XD 109.7
H1XC C1XA H1XD 108.2
O1XA C2XA N2XA 124.0(18)
O1XA C2XA C1XA 118.7(15)
N2XA C2XA C1XA 117.2(14)
N2XA C3XA C4XA 108.2(18)
N2XA C3XA C5XA 108.3(18)
C4XA C3XA C5XA 108(2)
N2XA C3XA H3XA 110.7
C4XA C3XA H3XA 110.7
C5XA C3XA H3XA 110.7
O3XA C4XA O2XA 122(2)
O3XA C4XA C3XA 116(2)
O2XA C4XA C3XA 122(2)
C6XA C5XA C3XA 116(2)
C6XA C5XA H5X3 108.3
C3XA C5XA H5X3 108.3
C6XA C5XA H5X4 108.3
C3XA C5XA H5X4 108.3
H5X3 C5XA H5X4 107.4
C111 C6XA C7XA 117(2)
C111 C6XA C5XA 122(3)
C7XA C6XA C5XA 120(2)
C6XA C7XA C8XA 122(2)
C6XA C7XA H7XA 118.8
C8XA C7XA H7XA 118.8
C9XA C8XA C7XA 119(2)
C9XA C8XA H8XA 120.4
C7XA C8XA H8XA 120.4
C101 C9XA C8XA 119.1(18)
C101 C9XA O4XA 123.8(17)
C8XA C9XA O4XA 117(2)
C9XA C101 C111 122(2)
C9XA C101 H101 119.1
C111 C101 H101 119.1
C6XA C111 C101 120(2)
C6XA C111 H111 120.2
C101 C111 H111 120.2
C9XA O4XA H4XA 109.5

loop_
_geom_bond_atom_site_label_1
_geom_bond_atom_site_label_2
_geom_bond_distance
O10 C31 1.225(7)
O4 C7 1.226(7)
O5 C9 1.224(7)
O11 C33 1.217(7)
O6 C11 1.224(8)
N23 C35 1.366(8)
N23 C23 1.447(7)
N23 C34 1.455(7)
N10 C9 1.353(8)
N10 C22 1.447(8)
N10 C10 1.454(7)
N14 C25 1.374(9)
N14 C14 1.450(8)
N14 C26 1.455(8)
N21 C33 1.367(8)
N21 C21 1.434(7)
N21 C32 1.453(7)
O1 C1 1.231(8)
O9 C29 1.225(8)
O7 C25 1.221(7)
N7 C7 1.368(8)
N7 C6 1.443(8)
N7 C19 1.457(8)
O12 C35 1.223(7)
C23 N11 1.449(8)
C23 C24 1.556(9)
C23 H23 1.0000
N24 C35 1.373(7)
N24 C36 1.451(8)
N24 C24 1.455(7)
N9 C9 1.380(8)
N9 C8 1.449(8)
N9 C21 1.454(8)
N22 C33 1.374(8)
N22 C34 1.447(8)
N22 C22 1.467(7)
N2 C1 1.369(9)
N2 C2 1.445(9)
N2 C14 1.468(8)
C19 N19 1.449(8)
C19 C20 1.562(9)
C19 H19 1.0000
N13 C25 1.377(8)
N13 C36 1.442(8)
N13 C13 1.454(8)
N16 C27 1.368(8)
N16 C16 1.440(8)
N16 C28 1.459(8)
C34 H34A 0.9900
C34 H34B 0.9900
C21 C22 1.561(8)
C21 H21 1.0000
N18 C29 1.358(9)
N18 C18 1.448(8)
N18 C30 1.451(8)
N5 C5 1.358(9)
N5 C4 1.443(8)
N5 C17 1.455(8)
N11 C11 1.366(8)
N11 C10 1.437(7)
N15 C27 1.379(8)
N15 C15 1.434(8)
N15 C26 1.451(8)
N6 C5 1.381(8)
N6 C6 1.437(8)
N6 C18 1.455(8)
C7 N8 1.366(8)
O3 C5 1.218(8)
C32 N20 1.435(8)
C32 H32A 0.9900
C32 H32B 0.9900
O2 C3 1.231(8)
C8 N8 1.438(8)
C8 H8A 0.9900
C8 H8B 0.9900
C31 N19 1.368(9)
C31 N20 1.368(8)
N1 C1 1.343(9)
N1 C12 1.447(8)
N1 C13 1.456(8)
N12 C11 1.376(8)
N12 C12 1.438(8)
N12 C24 1.442(8)
C36 H36A 0.9900
C36 H36B 0.9900
N20 C20 1.450(8)
C17 N17 1.451(9)
C17 C18 1.524(9)
C17 H17 1.0000
C24 H24 1.0000
O8 C27 1.216(8)
C26 H26A 0.9900
C26 H26B 0.9900
C13 C14 1.543(9)
C13 H13 1.0000
N17 C29 1.378(8)
N17 C28 1.442(9)
C15 N3 1.457(8)
C15 C16 1.560(9)
C15 H15 1.0000
N8 C20 1.449(7)
C6 H6A 0.9900
C6 H6B 0.9900
C20 H20 1.0000
C22 H22 1.0000
C16 N4 1.467(8)
C16 H16 1.0000
N19 C30 1.456(8)
N3 C3 1.366(9)
N3 C2 1.447(8)
N4 C3 1.354(8)
N4 C4 1.450(9)
C10 H10A 0.9900
C10 H10B 0.9900
C18 H18 1.0000
C14 H14 1.0000
C4 H4A 0.9900
C4 H4B 0.9900
C30 H30A 0.9900
C30 H30B 0.9900
C2 H2A 0.9900
C2 H2B 0.9900
C12 H12A 0.9900
C12 H12B 0.9900
C28 H28A 0.9900
C28 H28B 0.9900
N1X C1X 1.45(2)
N1X H1X1 0.9100
N1X H1X2 0.9100
N1X H1X3 0.9100
N2X C2X 1.319(19)
N2X C3X 1.438(19)
N2X H2X 0.8800
O1X C2X 1.22(2)
C1X C2X 1.51(2)
C1X H1XA 0.9900
C1X H1XB 0.9900
C3X C4X 1.527(18)
C3X C5X 1.532(19)
C3X H3X 1.0000
C4X O3X 1.235(16)
C4X O2X 1.236(15)
C5X C6X 1.48(2)
C5X H5X1 0.9900
C5X H5X2 0.9900
C6X C11X 1.372(17)
C6X C7X 1.40(2)
C7X C8X 1.40(2)
C7X H7X 0.9500
C8X C9X 1.37(2)
C8X H8X 0.9500
C9X C10X 1.38(2)
C9X O4X 1.480(19)
C10X C11X 1.42(2)
C10X H10X 0.9500
C11X H11X 0.9500
O4X H4X 0.8400
N1XA C1XA 1.458(16)
N1XA H1X4 0.9100
N1XA H1X5 0.9100
N1XA H1X6 0.9100
N2XA C2XA 1.319(17)
N2XA C3XA 1.438(18)
N2XA H2XA 0.8800
O1XA C2XA 1.211(17)
C1XA C2XA 1.51(2)
C1XA H1XC 0.9900
C1XA H1XD 0.9900
C3XA C4XA 1.53(2)
C3XA C5XA 1.54(2)
C3XA H3XA 1.0000
C4XA O3XA 1.24(2)
C4XA O2XA 1.24(2)
C5XA C6XA 1.49(2)
C5XA H5X3 0.9900
C5XA H5X4 0.9900
C6XA C111 1.37(2)
C6XA C7XA 1.40(3)
C7XA C8XA 1.41(2)
C7XA H7XA 0.9500
C8XA C9XA 1.38(2)
C8XA H8XA 0.9500
C9XA C101 1.36(2)
C9XA O4XA 1.462(19)
C101 C111 1.43(2)
C101 H101 0.9500
C111 H111 0.9500
O4XA H4XA 0.8400
